data_2203204
loop_
_publ_author_name
'Ferguson, George'
'O'Leary, Brian J.'
'Spalding, Trevor R.'

_publ_section_title
;
 The arsenic(V) compound PhAs(O)(OH)(OSiPh~3~)
;
_journal_issue 2
_journal_name_full 'Acta Crystallographica Section E'
_journal_page_first m222
_journal_page_last m224
_journal_paper_doi 10.1107/S1600536804001217
_journal_volume 60
_journal_year 2004
_chemical_formula_iupac '[As (C6 H5) (C18 H15 O Si) O (O H)]'
_chemical_formula_moiety 'C24 H21 As O3 Si'
_chemical_formula_sum 'C24 H21 As O3 Si'
_chemical_formula_weight 460.42
_chemical_name_systematic ?
_space_group_IT_number 2
_symmetry_cell_setting triclinic
_symmetry_space_group_name_Hall '-P 1'
_symmetry_space_group_name_H-M 'P -1'
_atom_sites_solution_hydrogens geom
_atom_sites_solution_primary direct
_atom_sites_solution_secondary difmap
_cell_angle_alpha 89.948(6)
_cell_angle_beta 74.391(9)
_cell_angle_gamma 68.276(5)
_cell_formula_units_Z 2
_cell_length_a 8.3350(9)
_cell_length_b 9.8193(8)
_cell_length_c 14.8736(14)
_cell_measurement_reflns_used 25
_cell_measurement_temperature 294.0(10)
_cell_measurement_theta_max 21.56
_cell_measurement_theta_min 14.57
_cell_volume 1082.51(19)
_computing_cell_refinement 'SET4 and CELDIM (Enraf--Nonius, 1992)'
_computing_data_collection 'CAD-4-PC Software (Enraf--Nonius, 1992)'
_computing_data_reduction 'DATRD2 in NRCVAX94 (Gabe et al., 1989)'
_computing_molecular_graphics 'ORTEPII (Johnson, 1976) and PLATON (Spek, 2003)'
_computing_publication_material SHELXL97
_computing_structure_refinement 'SHELXL97 (Sheldrick, 1997) and WinGX (Farrugia 1997)'
_computing_structure_solution 'NRCVAX94 via Patterson heavy-atom method'
_diffrn_ambient_temperature 294.0(10)
_diffrn_measured_fraction_theta_full 0.999
_diffrn_measured_fraction_theta_max 0.999
_diffrn_measurement_device 'Enraf--Nonius CAD-4'
_diffrn_measurement_method \q/2\q
_diffrn_radiation_monochromator graphite
_diffrn_radiation_source 'X-ray tube'
_diffrn_radiation_type 'Mo K\a'
_diffrn_radiation_wavelength 0.71073
_diffrn_reflns_av_R_equivalents 0.000
_diffrn_reflns_av_sigmaI/netI 0.0511
_diffrn_reflns_limit_h_max 9
_diffrn_reflns_limit_h_min -10
_diffrn_reflns_limit_k_max 12
_diffrn_reflns_limit_k_min 0
_diffrn_reflns_limit_l_max 19
_diffrn_reflns_limit_l_min -18
_diffrn_reflns_number 4751
_diffrn_reflns_theta_full 27.05
_diffrn_reflns_theta_max 27.0
_diffrn_reflns_theta_min 2.2
_diffrn_standards_decay_% 0
_diffrn_standards_interval_time 120
_diffrn_standards_number 3
_exptl_absorpt_coefficient_mu 1.647
_exptl_absorpt_correction_T_max 0.702
_exptl_absorpt_correction_T_min 0.549
_exptl_absorpt_correction_type psi-scan
_exptl_absorpt_process_details 'North et al., 1968)'
_exptl_crystal_colour colorless
_exptl_crystal_density_diffrn 1.413
_exptl_crystal_density_meas ?
_exptl_crystal_description lath
_exptl_crystal_F_000 472
_exptl_crystal_size_max 0.42
_exptl_crystal_size_mid 0.38
_exptl_crystal_size_min 0.22
_refine_diff_density_max 0.303
_refine_diff_density_min -0.319
_refine_ls_extinction_coef 0.0044(9)
_refine_ls_extinction_expression Fc^*^=kFc[1+0.001xFc^2^\l^3^/sin(2\q)]^-1/4^
_refine_ls_extinction_method SHELXL97
_refine_ls_goodness_of_fit_ref 1.012
_refine_ls_hydrogen_treatment constr
_refine_ls_matrix_type full
_refine_ls_number_parameters 264
_refine_ls_number_reflns 4751
_refine_ls_number_restraints 0
_refine_ls_restrained_S_all 1.012
_refine_ls_R_factor_all 0.0700
_refine_ls_R_factor_gt 0.0352
_refine_ls_shift/su_max 0.002
_refine_ls_shift/su_mean 0.000
_refine_ls_structure_factor_coef Fsqd
_refine_ls_weighting_details 'calc w = 1/[\s^2^(Fo^2^)+(0.0386P)^2^+0.0624P] where P = (Fo^2^+2Fc^2^)/3'
_refine_ls_weighting_scheme calc
_refine_ls_wR_factor_gt 0.0733
_refine_ls_wR_factor_ref 0.0795
_reflns_number_gt 3281
_reflns_number_total 4751
_reflns_threshold_expression I>2\s(I)
_cod_data_source_file lh6160.cif
_cod_data_source_block V
_cod_original_cell_volume 1082.51(18)
_cod_database_code 2203204
_cod_database_fobs_code 2203204

loop_
_symmetry_equiv_pos_as_xyz
'x, y, z'
'-x, -y, -z'

loop_
_atom_site_label
_atom_site_fract_x
_atom_site_fract_y
_atom_site_fract_z
_atom_site_U_iso_or_equiv
_atom_site_adp_type
_atom_site_calc_flag
_atom_site_refinement_flags
_atom_site_occupancy
_atom_site_type_symbol
As1 0.39390(4) 0.67046(3) 0.418064(19) 0.04001(11) Uani d . 1 As
Si1 0.61356(10) 0.74695(8) 0.22909(5) 0.03830(18) Uani d . 1 Si
O1 0.4832(2) 0.7677(2) 0.33838(12) 0.0500(5) Uani d . 1 O
O2 0.4793(3) 0.49333(19) 0.37839(14) 0.0611(6) Uani d . 1 O
O3 0.4450(3) 0.7061(2) 0.51450(14) 0.0606(6) Uani d . 1 O
H3 0.4583 0.6354 0.5452 0.091 Uiso calc R 1 H
C11 0.1419(4) 0.7557(3) 0.43679(18) 0.0467(7) Uani d . 1 C
C12 0.0386(5) 0.6913(4) 0.4950(2) 0.0766(10) Uani d . 1 C
H12 0.0930 0.6096 0.5236 0.092 Uiso calc R 1 H
C13 -0.1459(6) 0.7484(6) 0.5107(3) 0.0995(14) Uani d . 1 C
H13 -0.2162 0.7048 0.5496 0.119 Uiso calc R 1 H
C14 -0.2235(5) 0.8662(6) 0.4699(3) 0.0910(14) Uani d . 1 C
H14 -0.3480 0.9038 0.4809 0.109 Uiso calc R 1 H
C15 -0.1243(5) 0.9330(4) 0.4123(3) 0.0802(11) Uani d . 1 C
H15 -0.1814 1.0155 0.3850 0.096 Uiso calc R 1 H
C16 0.0619(4) 0.8775(4) 0.3945(2) 0.0631(8) Uani d . 1 C
H16 0.1311 0.9215 0.3551 0.076 Uiso calc R 1 H
C21 0.6663(3) 0.9156(3) 0.22219(17) 0.0387(6) Uani d . 1 C
C22 0.5343(4) 1.0514(3) 0.26476(19) 0.0476(7) Uani d . 1 C
H22 0.4182 1.0576 0.2952 0.057 Uiso calc R 1 H
C23 0.5720(4) 1.1777(3) 0.2629(2) 0.0551(7) Uani d . 1 C
H23 0.4819 1.2674 0.2923 0.066 Uiso calc R 1 H
C24 0.7429(5) 1.1701(4) 0.2176(2) 0.0623(8) Uani d . 1 C
H24 0.7690 1.2544 0.2170 0.075 Uiso calc R 1 H
C25 0.8739(5) 1.0385(4) 0.1737(2) 0.0675(9) Uani d . 1 C
H25 0.9889 1.0336 0.1423 0.081 Uiso calc R 1 H
C26 0.8365(4) 0.9115(3) 0.1756(2) 0.0570(8) Uani d . 1 C
H26 0.9269 0.8226 0.1452 0.068 Uiso calc R 1 H
C31 0.4854(3) 0.7400(3) 0.14577(18) 0.0405(6) Uani d . 1 C
C32 0.4058(4) 0.6368(3) 0.1486(2) 0.0541(7) Uani d . 1 C
H32 0.4146 0.5719 0.1943 0.065 Uiso calc R 1 H
C33 0.3148(4) 0.6287(4) 0.0854(2) 0.0618(8) Uani d . 1 C
H33 0.2638 0.5585 0.0885 0.074 Uiso calc R 1 H
C34 0.2993(4) 0.7237(4) 0.0183(2) 0.0613(8) Uani d . 1 C
H34 0.2378 0.7180 -0.0243 0.074 Uiso calc R 1 H
C35 0.3739(4) 0.8274(4) 0.0135(2) 0.0645(9) Uani d . 1 C
H35 0.3633 0.8923 -0.0321 0.077 Uiso calc R 1 H
C36 0.4653(4) 0.8348(3) 0.0773(2) 0.0554(8) Uani d . 1 C
H36 0.5149 0.9060 0.0739 0.067 Uiso calc R 1 H
C41 0.8222(4) 0.5768(3) 0.20707(18) 0.0435(6) Uani d . 1 C
C42 0.9197(5) 0.5417(4) 0.2714(2) 0.0820(12) Uani d . 1 C
H42 0.8781 0.6026 0.3275 0.098 Uiso calc R 1 H
C43 1.0782(5) 0.4178(5) 0.2542(3) 0.1036(16) Uani d . 1 C
H43 1.1418 0.3965 0.2985 0.124 Uiso calc R 1 H
C44 1.1412(5) 0.3266(4) 0.1722(3) 0.0781(11) Uani d . 1 C
H44 1.2466 0.2426 0.1610 0.094 Uiso calc R 1 H
C45 1.0495(4) 0.3596(3) 0.1077(3) 0.0653(9) Uani d . 1 C
H45 1.0925 0.2986 0.0515 0.078 Uiso calc R 1 H
C46 0.8912(4) 0.4840(3) 0.1249(2) 0.0501(7) Uani d . 1 C
H46 0.8300 0.5052 0.0795 0.060 Uiso calc R 1 H
Cg1 -0.0419 0.81202 0.45320 0.01 Uiso dum . 0.0 C
Cg2 0.70432 1.04413 0.21946 0.01 Uiso dum . 0.0 C
Cg3 0.39075 0.73190 0.08148 0.01 Uiso dum . 0.0 C
Cg4 0.98367 0.45108 0.18958 0.01 Uiso dum . 0.0 C

loop_
_atom_site_aniso_label
_atom_site_aniso_U_11
_atom_site_aniso_U_22
_atom_site_aniso_U_33
_atom_site_aniso_U_12
_atom_site_aniso_U_13
_atom_site_aniso_U_23
As1 0.04947(18) 0.03256(15) 0.03596(16) -0.01297(12) -0.01315(11) 0.00818(10)
Si1 0.0401(4) 0.0340(4) 0.0385(4) -0.0130(3) -0.0094(3) 0.0063(3)
O1 0.0541(12) 0.0406(10) 0.0449(11) -0.0159(9) -0.0012(9) 0.0097(8)
O2 0.0915(16) 0.0311(10) 0.0551(12) -0.0127(10) -0.0279(11) 0.0005(9)
O3 0.0908(16) 0.0523(12) 0.0535(12) -0.0320(12) -0.0377(12) 0.0119(10)
C11 0.0451(16) 0.0540(17) 0.0395(15) -0.0186(14) -0.0106(12) 0.0018(13)
C12 0.070(2) 0.089(3) 0.069(2) -0.036(2) -0.0086(18) 0.0189(19)
C13 0.063(3) 0.140(4) 0.090(3) -0.045(3) -0.004(2) 0.012(3)
C14 0.047(2) 0.133(4) 0.078(3) -0.022(2) -0.012(2) -0.028(3)
C15 0.069(2) 0.084(3) 0.076(3) -0.004(2) -0.038(2) -0.009(2)
C16 0.059(2) 0.069(2) 0.062(2) -0.0187(17) -0.0280(16) 0.0103(17)
C21 0.0434(15) 0.0387(14) 0.0383(14) -0.0184(12) -0.0149(12) 0.0082(11)
C22 0.0457(16) 0.0434(16) 0.0533(17) -0.0177(13) -0.0132(13) 0.0038(13)
C23 0.064(2) 0.0389(16) 0.0612(19) -0.0172(14) -0.0204(16) 0.0018(13)
C24 0.082(2) 0.055(2) 0.068(2) -0.0436(19) -0.0260(18) 0.0160(16)
C25 0.061(2) 0.070(2) 0.076(2) -0.0389(19) -0.0066(17) 0.0144(18)
C26 0.0478(18) 0.0532(18) 0.0619(19) -0.0204(15) -0.0017(15) 0.0006(15)
C31 0.0398(15) 0.0369(14) 0.0425(14) -0.0138(12) -0.0098(12) 0.0030(11)
C32 0.0605(19) 0.0512(17) 0.0589(19) -0.0292(15) -0.0195(15) 0.0159(14)
C33 0.067(2) 0.064(2) 0.072(2) -0.0403(18) -0.0247(17) 0.0086(17)
C34 0.057(2) 0.074(2) 0.062(2) -0.0303(17) -0.0242(16) 0.0016(17)
C35 0.079(2) 0.074(2) 0.061(2) -0.0408(19) -0.0358(18) 0.0256(17)
C36 0.065(2) 0.0569(18) 0.0625(19) -0.0372(16) -0.0282(16) 0.0201(15)
C41 0.0442(15) 0.0388(14) 0.0436(15) -0.0144(12) -0.0088(12) 0.0093(12)
C42 0.069(2) 0.092(3) 0.0486(19) 0.010(2) -0.0186(17) -0.0004(18)
C43 0.069(3) 0.126(4) 0.069(3) 0.017(2) -0.024(2) 0.031(3)
C44 0.054(2) 0.063(2) 0.083(3) 0.0033(17) -0.0016(19) 0.023(2)
C45 0.054(2) 0.0478(18) 0.077(2) -0.0153(15) 0.0020(17) -0.0083(16)
C46 0.0472(17) 0.0447(16) 0.0581(18) -0.0188(14) -0.0132(14) 0.0014(14)

loop_
_atom_type_symbol
_atom_type_description
_atom_type_scat_dispersion_real
_atom_type_scat_dispersion_imag
_atom_type_scat_source
C C 0.0033 0.0016 'International Tables Vol C Tables 4.2.6.8 and 6.1.1.4'
H H 0.0000 0.0000 'International Tables Vol C Tables 4.2.6.8 and 6.1.1.4'
As As 0.0499 2.0058 'International Tables Vol C Tables 4.2.6.8 and 6.1.1.4'
O O 0.0106 0.0060 'International Tables Vol C Tables 4.2.6.8 and 6.1.1.4'
Si Si 0.0817 0.0704 'International Tables Vol C Tables 4.2.6.8 and 6.1.1.4'

loop_
_geom_angle_atom_site_label_1
_geom_angle_atom_site_label_2
_geom_angle_atom_site_label_3
_geom_angle
_geom_angle_publ_flag
O2 As1 O3 114.05(10) y
O2 As1 O1 110.76(10) y
O3 As1 O1 103.12(10) y
O2 As1 C11 111.69(12) y
O3 As1 C11 110.74(12) y
O1 As1 C11 105.85(11) y
O1 Si1 C31 109.47(11) y
O1 Si1 C21 103.41(11) y
C31 Si1 C21 111.04(11) y
O1 Si1 C41 110.96(11) y
C31 Si1 C41 110.40(12) y
C21 Si1 C41 111.37(12) y
Si1 O1 As1 140.79(12) y
As1 O3 H3 109.5 ?
C12 C11 C16 120.4(3) ?
C12 C11 As1 117.3(2) ?
C16 C11 As1 122.3(2) ?
C11 C12 C13 119.7(4) ?
C11 C12 H12 120.1 ?
C13 C12 H12 120.1 ?
C14 C13 C12 120.0(4) ?
C14 C13 H13 120.0 ?
C12 C13 H13 120.0 ?
C13 C14 C15 121.5(4) ?
C13 C14 H14 119.2 ?
C15 C14 H14 119.2 ?
C14 C15 C16 119.9(4) ?
C14 C15 H15 120.1 ?
C16 C15 H15 120.1 ?
C11 C16 C15 118.5(3) ?
C11 C16 H16 120.8 ?
C15 C16 H16 120.8 ?
C26 C21 C22 117.5(2) ?
C26 C21 Si1 122.0(2) ?
C22 C21 Si1 120.4(2) ?
C23 C22 C21 121.4(3) ?
C23 C22 H22 119.3 ?
C21 C22 H22 119.3 ?
C24 C23 C22 119.9(3) ?
C24 C23 H23 120.1 ?
C22 C23 H23 120.1 ?
C25 C24 C23 119.8(3) ?
C25 C24 H24 120.1 ?
C23 C24 H24 120.1 ?
C24 C25 C26 120.4(3) ?
C24 C25 H25 119.8 ?
C26 C25 H25 119.8 ?
C21 C26 C25 121.0(3) ?
C21 C26 H26 119.5 ?
C25 C26 H26 119.5 ?
C36 C31 C32 116.4(3) ?
C36 C31 Si1 122.1(2) ?
C32 C31 Si1 121.5(2) ?
C33 C32 C31 121.7(3) ?
C33 C32 H32 119.2 ?
C31 C32 H32 119.2 ?
C34 C33 C32 120.0(3) ?
C34 C33 H33 120.0 ?
C32 C33 H33 120.0 ?
C33 C34 C35 120.2(3) ?
C33 C34 H34 119.9 ?
C35 C34 H34 119.9 ?
C34 C35 C36 119.3(3) ?
C34 C35 H35 120.3 ?
C36 C35 H35 120.3 ?
C31 C36 C35 122.3(3) ?
C31 C36 H36 118.9 ?
C35 C36 H36 118.9 ?
C46 C41 C42 116.8(3) ?
C46 C41 Si1 122.1(2) ?
C42 C41 Si1 121.1(2) ?
C41 C42 C43 121.4(3) ?
C41 C42 H42 119.3 ?
C43 C42 H42 119.3 ?
C44 C43 C42 120.2(3) ?
C44 C43 H43 119.9 ?
C42 C43 H43 119.9 ?
C45 C44 C43 119.5(3) ?
C45 C44 H44 120.2 ?
C43 C44 H44 120.2 ?
C44 C45 C46 120.2(3) ?
C44 C45 H45 119.9 ?
C46 C45 H45 119.9 ?
C41 C46 C45 121.9(3) ?
C41 C46 H46 119.1 ?
C45 C46 H46 119.1 ?

loop_
_geom_bond_atom_site_label_1
_geom_bond_atom_site_label_2
_geom_bond_distance
_geom_bond_publ_flag
As1 O1 1.7086(17) y
As1 O2 1.6551(18) y
As1 O3 1.6740(18) y
As1 C11 1.891(3) y
Si1 O1 1.6585(18) y
Si1 C21 1.860(3) y
Si1 C31 1.857(3) y
Si1 C41 1.862(3) y
O3 H3 0.82 ?
C11 C12 1.374(4) ?
C11 C16 1.380(4) ?
C12 C13 1.379(5) ?
C12 H12 0.93 ?
C13 C14 1.335(6) ?
C13 H13 0.93 ?
C14 C15 1.366(6) ?
C14 H14 0.93 ?
C15 C16 1.389(5) ?
C15 H15 0.93 ?
C16 H16 0.93 ?
C21 C26 1.387(4) ?
C21 C22 1.389(4) ?
C22 C23 1.386(4) ?
C22 H22 0.93 ?
C23 C24 1.376(4) ?
C23 H23 0.93 ?
C24 C25 1.365(4) ?
C24 H24 0.93 ?
C25 C26 1.392(4) ?
C25 H25 0.93 ?
C26 H26 0.93 ?
C31 C36 1.380(4) ?
C31 C32 1.397(4) ?
C32 C33 1.375(4) ?
C32 H32 0.93 ?
C33 C34 1.365(4) ?
C33 H33 0.93 ?
C34 C35 1.369(4) ?
C34 H34 0.93 ?
C35 C36 1.384(4) ?
C35 H35 0.93 ?
C36 H36 0.93 ?
C41 C46 1.375(4) ?
C41 C42 1.380(4) ?
C42 C43 1.385(5) ?
C42 H42 0.93 ?
C43 C44 1.369(5) ?
C43 H43 0.93 ?
C44 C45 1.349(5) ?
C44 H44 0.93 ?
C45 C46 1.387(4) ?
C45 H45 0.93 ?
C46 H46 0.93 ?

loop_
_geom_hbond_atom_site_label_D
_geom_hbond_atom_site_label_H
_geom_hbond_atom_site_label_A
_geom_hbond_site_symmetry_A
_geom_hbond_distance_DH
_geom_hbond_distance_HA
_geom_hbond_distance_DA
_geom_hbond_angle_DHA
_geom_hbond_publ_flag
O3 H3 O2 2_666 0.82 1.73 2.528(3) 164 y
C15 H15 Cg2 1_455 0.93 2.85 3.536 132 y
C24 H24 Cg4 1_565 0.93 3.04 3.932 160 y
C33 H33 Cg4 1_455 0.93 2.96 3.784 149 y
C35 H35 Cg2 2_675 0.93 3.01 3.824 147 y
C42 H42 Cg1 1_655 0.93 3.14 3.946 146 y

loop_
_geom_torsion_atom_site_label_1
_geom_torsion_atom_site_label_2
_geom_torsion_atom_site_label_3
_geom_torsion_atom_site_label_4
_geom_torsion
C31 Si1 O1 As1 74.2(2)
C21 Si1 O1 As1 -167.43(18)
C41 Si1 O1 As1 -47.9(2)
O2 As1 O1 Si1 8.1(2)
O3 As1 O1 Si1 130.5(2)
C11 As1 O1 Si1 -113.1(2)
O2 As1 C11 C12 56.0(3)
O3 As1 C11 C12 -72.3(3)
O1 As1 C11 C12 176.6(2)
O2 As1 C11 C16 -124.0(2)
O3 As1 C11 C16 107.7(2)
O1 As1 C11 C16 -3.4(3)
C16 C11 C12 C13 0.4(5)
As1 C11 C12 C13 -179.6(3)
C11 C12 C13 C14 -0.4(6)
C12 C13 C14 C15 0.0(7)
C13 C14 C15 C16 0.5(6)
C12 C11 C16 C15 0.0(5)
As1 C11 C16 C15 -179.9(2)
C14 C15 C16 C11 -0.5(5)
O1 Si1 C21 C26 139.7(2)
C31 Si1 C21 C26 -103.0(2)
C41 Si1 C21 C26 20.5(3)
O1 Si1 C21 C22 -39.9(2)
C31 Si1 C21 C22 77.4(2)
C41 Si1 C21 C22 -159.1(2)
C26 C21 C22 C23 -1.6(4)
Si1 C21 C22 C23 178.0(2)
C21 C22 C23 C24 0.5(4)
C22 C23 C24 C25 0.8(5)
C23 C24 C25 C26 -0.9(5)
C22 C21 C26 C25 1.4(4)
Si1 C21 C26 C25 -178.2(2)
C24 C25 C26 C21 -0.2(5)
O1 Si1 C31 C36 124.7(2)
C21 Si1 C31 C36 11.1(3)
C41 Si1 C31 C36 -112.9(2)
O1 Si1 C31 C32 -56.1(2)
C21 Si1 C31 C32 -169.7(2)
C41 Si1 C31 C32 66.3(3)
C36 C31 C32 C33 1.0(4)
Si1 C31 C32 C33 -178.3(2)
C31 C32 C33 C34 -0.5(5)
C32 C33 C34 C35 -0.1(5)
C33 C34 C35 C36 0.1(5)
C32 C31 C36 C35 -1.0(5)
Si1 C31 C36 C35 178.3(3)
C34 C35 C36 C31 0.5(5)
O1 Si1 C41 C46 138.3(2)
C31 Si1 C41 C46 16.7(3)
C21 Si1 C41 C46 -107.1(2)
O1 Si1 C41 C42 -44.8(3)
C31 Si1 C41 C42 -166.3(3)
C21 Si1 C41 C42 69.8(3)
C46 C41 C42 C43 -0.8(5)
Si1 C41 C42 C43 -177.9(3)
C41 C42 C43 C44 -0.2(7)
C42 C43 C44 C45 1.0(6)
C43 C44 C45 C46 -0.8(5)
C42 C41 C46 C45 1.1(4)
Si1 C41 C46 C45 178.1(2)
C44 C45 C46 C41 -0.3(5)
